data_4106051
loop_
_publ_author_name
'Jean-Christophe Tourneux'
'Jean-Claude Berthet'
'Thibault Cantat'
'Pierre Thu\'ery'
'Nicolas M\'ezailles'
'Michel Ephritikhine'

_publ_section_title
;
 Exploring the Uranyl Organometallic Chemistry: From Single to Double
 Uranium-Carbon Bonds
;
_journal_name_full 'Journal of the American Chemical Society'
_journal_page_first 6162
_journal_page_last 6165
_journal_paper_doi 10.1021/ja201276h
_journal_volume 133
_journal_year 2011
_chemical_formula_sum 'C54 H50 O3 P4 S4 U'
_chemical_formula_weight 1237.09
_space_group_IT_number 14
_symmetry_cell_setting monoclinic
_symmetry_space_group_name_Hall '-P 2ybc'
_symmetry_space_group_name_H-M 'P 1 21/c 1'
_atom_sites_solution_hydrogens geom
_atom_sites_solution_primary direct
_atom_sites_solution_secondary difmap
_audit_creation_method SHELXL-97
_cell_angle_alpha 90.00
_cell_angle_beta 99.343(2)
_cell_angle_gamma 90.00
_cell_formula_units_Z 4
_cell_length_a 10.9228(4)
_cell_length_b 25.5141(5)
_cell_length_c 18.4246(7)
_cell_measurement_reflns_used 150633
_cell_measurement_temperature 150(2)
_cell_measurement_theta_max 25.68
_cell_measurement_theta_min 2.05
_cell_volume 5066.6(3)
_computing_cell_refinement 'HKL2000 (Otwinowski & Minor, 1997)'
_computing_data_collection 'COLLECT (Nonius, 1998)'
_computing_data_reduction 'HKL2000 (Otwinowski & Minor, 1997)'
_computing_molecular_graphics 'SHELXTL (Sheldrick, 2008)'
_computing_publication_material 'SHELXTL (Sheldrick, 2008); PLATON (Spek, 2003)'
_computing_structure_refinement 'SHELXL-97 (Sheldrick, 2008)'
_computing_structure_solution 'SHELXS-97 (Sheldrick, 2008)'
_diffrn_ambient_temperature 150(2)
_diffrn_measured_fraction_theta_full 0.999
_diffrn_measured_fraction_theta_max 0.999
_diffrn_measurement_device_type 'Nonius Kappa-CCD area-detector diffractometer'
_diffrn_measurement_method 'two \f and five \w scans with 2\% steps (482 frames)'
_diffrn_radiation_monochromator graphite
_diffrn_radiation_source 'fine-focus sealed tube'
_diffrn_radiation_type MoK\a
_diffrn_radiation_wavelength 0.71073
_diffrn_reflns_av_R_equivalents 0.0319
_diffrn_reflns_av_sigmaI/netI 0.0406
_diffrn_reflns_limit_h_max 13
_diffrn_reflns_limit_h_min -13
_diffrn_reflns_limit_k_max 30
_diffrn_reflns_limit_k_min -30
_diffrn_reflns_limit_l_max 22
_diffrn_reflns_limit_l_min -22
_diffrn_reflns_number 150633
_diffrn_reflns_theta_full 25.68
_diffrn_reflns_theta_max 25.68
_diffrn_reflns_theta_min 2.05
_diffrn_standards_decay_% 0
_diffrn_standards_interval_time 0
_diffrn_standards_number 0
_exptl_absorpt_coefficient_mu 3.538
_exptl_absorpt_correction_T_max 0.631
_exptl_absorpt_correction_T_min 0.469
_exptl_absorpt_correction_type multi-scan
_exptl_absorpt_process_details 'SCALEPACK (Otwinowski & Minor, 1997)'
_exptl_crystal_colour 'translucent dark orange'
_exptl_crystal_density_diffrn 1.622
_exptl_crystal_description parallelepiped
_exptl_crystal_F_000 2456
_exptl_crystal_size_max 0.18
_exptl_crystal_size_mid 0.18
_exptl_crystal_size_min 0.13
_refine_diff_density_max 0.635
_refine_diff_density_min -0.589
_refine_diff_density_rms 0.088
_refine_ls_extinction_method none
_refine_ls_goodness_of_fit_ref 1.027
_refine_ls_hydrogen_treatment constr
_refine_ls_matrix_type full
_refine_ls_number_parameters 595
_refine_ls_number_reflns 9619
_refine_ls_number_restraints 0
_refine_ls_restrained_S_all 1.027
_refine_ls_R_factor_all 0.0410
_refine_ls_R_factor_gt 0.0276
_refine_ls_shift/su_max 0.001
_refine_ls_shift/su_mean 0.000
_refine_ls_structure_factor_coef Fsqd
_refine_ls_weighting_details 'calc w=1/[\s^2^(Fo^2^)+(0.0200P)^2^+2.9142P] where P=(Fo^2^+2Fc^2^)/3'
_refine_ls_weighting_scheme calc
_refine_ls_wR_factor_gt 0.0532
_refine_ls_wR_factor_ref 0.0558
_reflns_number_gt 7930
_reflns_number_total 9619
_reflns_threshold_expression >2sigma(I)
_cod_data_source_file ja201276h_si_001_2.cif
_cod_data_source_block 2.THF
_cod_original_sg_symbol_H-M 'P 21/c'
_cod_database_code 4106051

loop_
_symmetry_equiv_pos_as_xyz
'x, y, z'
'-x, y+1/2, -z+1/2'
'-x, -y, -z'
'x, -y-1/2, z-1/2'

loop_
_atom_site_label
_atom_site_type_symbol
_atom_site_fract_x
_atom_site_fract_y
_atom_site_fract_z
_atom_site_U_iso_or_equiv
_atom_site_adp_type
_atom_site_occupancy
_atom_site_symmetry_multiplicity
_atom_site_calc_flag
_atom_site_refinement_flags
U U 0.504855(11) 0.376940(4) 0.719704(6) 0.03300(5) Uani 1 1 d .
S1 S 0.33176(8) 0.46034(3) 0.66361(5) 0.0432(2) Uani 1 1 d .
S2 S 0.46242(8) 0.26444(3) 0.71480(5) 0.0395(2) Uani 1 1 d .
S3 S 0.73212(8) 0.32842(3) 0.77890(5) 0.0429(2) Uani 1 1 d .
S4 S 0.63782(9) 0.47205(3) 0.73001(5) 0.0471(2) Uani 1 1 d .
P1 P 0.22903(8) 0.40246(3) 0.61163(4) 0.03234(19) Uani 1 1 d .
P2 P 0.30222(8) 0.28072(3) 0.64840(4) 0.03185(18) Uani 1 1 d .
P3 P 0.79071(8) 0.36669(3) 0.87544(4) 0.03582(19) Uani 1 1 d .
P4 P 0.71823(8) 0.47860(3) 0.83679(5) 0.0368(2) Uani 1 1 d .
O1 O 0.4593(2) 0.38229(8) 0.80715(11) 0.0397(5) Uani 1 1 d .
O2 O 0.5472(2) 0.37129(8) 0.63138(11) 0.0386(5) Uani 1 1 d .
O3 O 0.1786(3) 0.65488(11) 0.65094(16) 0.0687(8) Uani 1 1 d .
C1 C 0.2758(3) 0.34699(11) 0.66449(16) 0.0289(7) Uani 1 1 d .
H1 H 0.2546 0.3503 0.7166 0.035 Uiso 1 1 d R
C2 C 0.2483(3) 0.39764(13) 0.51604(18) 0.0408(8) Uani 1 1 d .
C3 C 0.3501(3) 0.42215(16) 0.4922(2) 0.0566(10) Uani 1 1 d .
H3 H 0.4119 0.4380 0.5258 0.068 Uiso 1 1 calc R
C4 C 0.3565(4) 0.42220(19) 0.4169(2) 0.0740(14) Uani 1 1 d .
H4 H 0.4229 0.4383 0.4000 0.089 Uiso 1 1 calc R
C5 C 0.2647(5) 0.39853(19) 0.3678(2) 0.0757(15) Uani 1 1 d .
H5 H 0.2698 0.3987 0.3179 0.091 Uiso 1 1 calc R
C6 C 0.1660(5) 0.37468(15) 0.3914(2) 0.0682(13) Uani 1 1 d .
H6 H 0.1051 0.3584 0.3577 0.082 Uiso 1 1 calc R
C7 C 0.1573(4) 0.37484(13) 0.46581(18) 0.0508(9) Uani 1 1 d .
H7 H 0.0892 0.3594 0.4817 0.061 Uiso 1 1 calc R
C8 C 0.0652(3) 0.41655(12) 0.60560(15) 0.0319(7) Uani 1 1 d .
C9 C 0.0225(3) 0.46713(12) 0.58676(17) 0.0401(8) Uani 1 1 d .
H9 H 0.0786 0.4935 0.5803 0.048 Uiso 1 1 calc R
C10 C -0.1026(3) 0.47794(13) 0.57773(18) 0.0435(8) Uani 1 1 d .
H10 H -0.1306 0.5116 0.5646 0.052 Uiso 1 1 calc R
C11 C -0.1862(3) 0.43955(14) 0.58787(17) 0.0420(8) Uani 1 1 d .
H11 H -0.2704 0.4473 0.5819 0.050 Uiso 1 1 calc R
C12 C -0.1457(3) 0.38966(13) 0.60680(17) 0.0410(8) Uani 1 1 d .
H12 H -0.2024 0.3637 0.6140 0.049 Uiso 1 1 calc R
C13 C -0.0204(3) 0.37802(12) 0.61513(16) 0.0363(7) Uani 1 1 d .
H13 H 0.0067 0.3441 0.6272 0.044 Uiso 1 1 calc R
C14 C 0.3098(3) 0.26614(11) 0.55327(17) 0.0364(7) Uani 1 1 d .
C15 C 0.4239(4) 0.26732(14) 0.5292(2) 0.0515(9) Uani 1 1 d .
H15 H 0.4954 0.2759 0.5617 0.062 Uiso 1 1 calc R
C16 C 0.4307(5) 0.25565(16) 0.4566(2) 0.0699(13) Uani 1 1 d .
H16 H 0.5070 0.2566 0.4404 0.084 Uiso 1 1 calc R
C17 C 0.3260(5) 0.24278(15) 0.4084(2) 0.0670(12) Uani 1 1 d .
H17 H 0.3318 0.2350 0.3597 0.080 Uiso 1 1 calc R
C18 C 0.2120(4) 0.24119(15) 0.4313(2) 0.0597(11) Uani 1 1 d .
H18 H 0.1411 0.2324 0.3985 0.072 Uiso 1 1 calc R
C19 C 0.2044(4) 0.25294(12) 0.50430(18) 0.0452(9) Uani 1 1 d .
H19 H 0.1279 0.2519 0.5202 0.054 Uiso 1 1 calc R
C20 C 0.1796(3) 0.24010(11) 0.67344(16) 0.0324(7) Uani 1 1 d .
C21 C 0.1713(3) 0.18777(12) 0.65134(18) 0.0419(8) Uani 1 1 d .
H21 H 0.2247 0.1748 0.6211 0.050 Uiso 1 1 calc R
C22 C 0.0843(3) 0.15519(13) 0.67408(19) 0.0474(9) Uani 1 1 d .
H22 H 0.0798 0.1203 0.6594 0.057 Uiso 1 1 calc R
C23 C 0.0042(3) 0.17387(14) 0.71837(18) 0.0460(9) Uani 1 1 d .
H23 H -0.0548 0.1518 0.7332 0.055 Uiso 1 1 calc R
C24 C 0.0118(3) 0.22554(14) 0.74060(18) 0.0434(8) Uani 1 1 d .
H24 H -0.0424 0.2383 0.7705 0.052 Uiso 1 1 calc R
C25 C 0.0991(3) 0.25854(12) 0.71877(17) 0.0371(8) Uani 1 1 d .
H25 H 0.1041 0.2932 0.7345 0.044 Uiso 1 1 calc R
C26 C 0.7211(3) 0.42515(12) 0.89385(17) 0.0366(7) Uani 1 1 d .
H26 H 0.6310 0.4186 0.9059 0.044 Uiso 1 1 d R
C27 C 0.7787(3) 0.32272(12) 0.95148(17) 0.0377(8) Uani 1 1 d .
C28 C 0.7528(3) 0.34121(14) 1.01804(18) 0.0440(8) Uani 1 1 d .
H28 H 0.7359 0.3766 1.0232 0.053 Uiso 1 1 calc R
C29 C 0.7517(4) 0.30754(15) 1.07717(19) 0.0517(9) Uani 1 1 d .
H29 H 0.7320 0.3201 1.1212 0.062 Uiso 1 1 calc R
C30 C 0.7798(4) 0.25557(15) 1.0701(2) 0.0564(10) Uani 1 1 d .
H30 H 0.7797 0.2329 1.1096 0.068 Uiso 1 1 calc R
C31 C 0.8083(4) 0.23686(15) 1.0047(2) 0.0603(11) Uani 1 1 d .
H31 H 0.8281 0.2017 1.0005 0.072 Uiso 1 1 calc R
C32 C 0.8075(4) 0.26991(14) 0.9456(2) 0.0526(10) Uani 1 1 d .
H32 H 0.8264 0.2569 0.9016 0.063 Uiso 1 1 calc R
C33 C 0.9550(3) 0.37705(12) 0.87969(17) 0.0378(7) Uani 1 1 d .
C34 C 1.0035(3) 0.38893(13) 0.81657(19) 0.0462(9) Uani 1 1 d .
H34 H 0.9525 0.3885 0.7710 0.055 Uiso 1 1 calc R
C35 C 1.1285(4) 0.40146(14) 0.8214(2) 0.0530(10) Uani 1 1 d .
H35 H 1.1601 0.4108 0.7793 0.064 Uiso 1 1 calc R
C36 C 1.2053(4) 0.40018(14) 0.8879(2) 0.0529(10) Uani 1 1 d .
H36 H 1.2895 0.4072 0.8906 0.063 Uiso 1 1 calc R
C37 C 1.1579(3) 0.38839(15) 0.9514(2) 0.0544(10) Uani 1 1 d .
H37 H 1.2101 0.3880 0.9966 0.065 Uiso 1 1 calc R
C38 C 1.0326(3) 0.37719(13) 0.94744(18) 0.0435(8) Uani 1 1 d .
H38 H 1.0006 0.3698 0.9901 0.052 Uiso 1 1 calc R
C39 C 0.8743(3) 0.50358(12) 0.83643(17) 0.0365(7) Uani 1 1 d .
C40 C 0.9494(3) 0.51486(12) 0.90263(18) 0.0415(8) Uani 1 1 d .
H40 H 0.9190 0.5102 0.9465 0.050 Uiso 1 1 calc R
C41 C 1.0696(3) 0.53311(13) 0.90424(19) 0.0464(9) Uani 1 1 d .
H41 H 1.1194 0.5402 0.9490 0.056 Uiso 1 1 calc R
C42 C 1.1150(3) 0.54068(14) 0.8396(2) 0.0502(9) Uani 1 1 d .
H42 H 1.1957 0.5527 0.8407 0.060 Uiso 1 1 calc R
C43 C 1.0407(3) 0.53037(14) 0.7731(2) 0.0493(9) Uani 1 1 d .
H43 H 1.0712 0.5357 0.7294 0.059 Uiso 1 1 calc R
C44 C 0.9202(3) 0.51206(13) 0.77143(19) 0.0444(8) Uani 1 1 d .
H44 H 0.8702 0.5055 0.7265 0.053 Uiso 1 1 calc R
C45 C 0.6386(3) 0.53049(13) 0.87751(19) 0.0415(8) Uani 1 1 d .
C46 C 0.6134(4) 0.52805(14) 0.9482(2) 0.0547(10) Uani 1 1 d .
H46 H 0.6359 0.4984 0.9766 0.066 Uiso 1 1 calc R
C47 C 0.5542(4) 0.56955(17) 0.9775(3) 0.0671(12) Uani 1 1 d .
H47 H 0.5343 0.5669 1.0246 0.081 Uiso 1 1 calc R
C48 C 0.5254(4) 0.61424(16) 0.9369(3) 0.0706(13) Uani 1 1 d .
H48 H 0.4896 0.6426 0.9573 0.085 Uiso 1 1 calc R
C49 C 0.5492(4) 0.61703(15) 0.8672(3) 0.0698(12) Uani 1 1 d .
H49 H 0.5279 0.6470 0.8393 0.084 Uiso 1 1 calc R
C50 C 0.6048(4) 0.57548(15) 0.8375(2) 0.0590(10) Uani 1 1 d .
H50 H 0.6199 0.5778 0.7894 0.071 Uiso 1 1 calc R
C51 C 0.1938(4) 0.61019(16) 0.6080(2) 0.0631(11) Uani 1 1 d .
H51A H 0.1396 0.6122 0.5609 0.076 Uiso 1 1 calc R
H51B H 0.1739 0.5786 0.6331 0.076 Uiso 1 1 calc R
C52 C 0.3255(4) 0.60924(17) 0.5974(2) 0.0683(12) Uani 1 1 d .
H52A H 0.3374 0.6291 0.5542 0.082 Uiso 1 1 calc R
H52B H 0.3541 0.5736 0.5925 0.082 Uiso 1 1 calc R
C53 C 0.3908(5) 0.6341(3) 0.6656(3) 0.107(2) Uani 1 1 d .
H53A H 0.4549 0.6578 0.6545 0.128 Uiso 1 1 calc R
H53B H 0.4289 0.6078 0.7000 0.128 Uiso 1 1 calc R
C54 C 0.2941(4) 0.6635(2) 0.6971(3) 0.0842(15) Uani 1 1 d .
H54A H 0.2904 0.6512 0.7465 0.101 Uiso 1 1 calc R
H54B H 0.3136 0.7006 0.6994 0.101 Uiso 1 1 calc R

loop_
_atom_site_aniso_label
_atom_site_aniso_U_11
_atom_site_aniso_U_22
_atom_site_aniso_U_33
_atom_site_aniso_U_23
_atom_site_aniso_U_13
_atom_site_aniso_U_12
U 0.03155(7) 0.03211(7) 0.03466(7) 0.00190(5) 0.00328(5) -0.00038(5)
S1 0.0378(5) 0.0294(4) 0.0591(6) 0.0026(4) -0.0024(4) -0.0017(4)
S2 0.0389(5) 0.0309(4) 0.0462(5) 0.0036(3) -0.0005(4) 0.0032(3)
S3 0.0435(5) 0.0429(5) 0.0396(5) -0.0043(4) -0.0017(4) 0.0088(4)
S4 0.0514(6) 0.0449(5) 0.0413(5) 0.0065(4) -0.0033(4) -0.0135(4)
P1 0.0328(5) 0.0295(4) 0.0344(4) 0.0035(3) 0.0045(4) 0.0017(3)
P2 0.0344(5) 0.0275(4) 0.0335(4) 0.0010(3) 0.0052(4) 0.0004(3)
P3 0.0389(5) 0.0327(5) 0.0348(4) 0.0016(4) 0.0030(4) 0.0026(4)
P4 0.0373(5) 0.0342(5) 0.0383(5) 0.0014(4) 0.0042(4) -0.0002(4)
O1 0.0425(13) 0.0427(14) 0.0341(11) -0.0022(10) 0.0067(10) -0.0008(10)
O2 0.0397(13) 0.0420(13) 0.0340(11) 0.0011(10) 0.0057(9) -0.0015(10)
O3 0.0547(18) 0.076(2) 0.077(2) -0.0172(16) 0.0176(15) 0.0006(15)
C1 0.0302(17) 0.0269(17) 0.0292(16) 0.0011(12) 0.0035(13) 0.0002(13)
C2 0.046(2) 0.0386(19) 0.0400(19) 0.0088(15) 0.0134(16) 0.0148(16)
C3 0.042(2) 0.075(3) 0.055(2) 0.026(2) 0.0161(18) 0.0200(19)
C4 0.063(3) 0.105(4) 0.061(3) 0.042(3) 0.032(2) 0.041(3)
C5 0.105(4) 0.089(3) 0.039(2) 0.021(2) 0.028(3) 0.050(3)
C6 0.111(4) 0.054(3) 0.040(2) 0.0016(19) 0.012(2) 0.016(2)
C7 0.076(3) 0.038(2) 0.0390(19) 0.0008(16) 0.0115(18) 0.0046(18)
C8 0.0342(18) 0.0340(18) 0.0272(16) -0.0024(13) 0.0035(13) 0.0032(14)
C9 0.043(2) 0.0350(19) 0.0430(19) 0.0024(15) 0.0084(16) 0.0044(15)
C10 0.044(2) 0.0375(19) 0.048(2) 0.0017(15) 0.0059(16) 0.0140(16)
C11 0.0333(19) 0.052(2) 0.0405(19) -0.0044(16) 0.0059(15) 0.0057(16)
C12 0.037(2) 0.045(2) 0.0411(19) -0.0024(15) 0.0072(15) -0.0032(15)
C13 0.0372(19) 0.0324(18) 0.0390(17) -0.0008(14) 0.0055(14) 0.0019(14)
C14 0.047(2) 0.0240(16) 0.0388(18) -0.0002(13) 0.0089(15) -0.0006(14)
C15 0.056(2) 0.050(2) 0.051(2) -0.0116(17) 0.0175(19) -0.0063(18)
C16 0.086(3) 0.071(3) 0.063(3) -0.016(2) 0.044(3) -0.012(2)
C17 0.112(4) 0.054(3) 0.039(2) -0.0053(19) 0.026(3) -0.009(2)
C18 0.088(3) 0.047(2) 0.041(2) -0.0020(17) 0.004(2) -0.004(2)
C19 0.057(2) 0.037(2) 0.041(2) -0.0009(15) 0.0080(17) 0.0028(16)
C20 0.0356(18) 0.0301(17) 0.0304(16) 0.0043(13) 0.0018(14) 0.0001(13)
C21 0.045(2) 0.0344(19) 0.048(2) -0.0017(15) 0.0131(16) -0.0013(15)
C22 0.057(2) 0.0326(19) 0.052(2) -0.0012(16) 0.0086(19) -0.0056(17)
C23 0.041(2) 0.045(2) 0.051(2) 0.0067(17) 0.0055(16) -0.0098(17)
C24 0.044(2) 0.047(2) 0.0398(19) 0.0036(16) 0.0085(16) -0.0018(16)
C25 0.041(2) 0.0313(18) 0.0382(18) 0.0031(14) 0.0059(15) 0.0015(14)
C26 0.0371(19) 0.0337(18) 0.0396(18) -0.0014(14) 0.0075(14) 0.0038(14)
C27 0.038(2) 0.0326(18) 0.0405(19) 0.0024(14) -0.0002(15) -0.0014(14)
C28 0.050(2) 0.039(2) 0.042(2) 0.0010(16) 0.0052(16) 0.0010(16)
C29 0.058(3) 0.056(2) 0.041(2) 0.0061(17) 0.0082(18) 0.0050(19)
C30 0.070(3) 0.045(2) 0.051(2) 0.0127(18) -0.001(2) -0.0019(19)
C31 0.084(3) 0.036(2) 0.058(3) 0.0068(18) 0.004(2) 0.005(2)
C32 0.071(3) 0.039(2) 0.047(2) 0.0001(17) 0.0067(19) 0.0062(18)
C33 0.0407(19) 0.0311(18) 0.0421(18) -0.0010(14) 0.0081(15) 0.0041(14)
C34 0.056(2) 0.044(2) 0.0402(19) -0.0043(16) 0.0112(17) 0.0050(17)
C35 0.056(3) 0.048(2) 0.060(2) -0.0073(18) 0.025(2) -0.0009(18)
C36 0.042(2) 0.052(2) 0.068(3) -0.0030(19) 0.019(2) 0.0012(17)
C37 0.045(2) 0.058(2) 0.057(2) 0.0028(18) 0.0006(18) 0.0014(18)
C38 0.038(2) 0.049(2) 0.0430(19) 0.0035(16) 0.0055(15) 0.0027(16)
C39 0.0384(19) 0.0316(18) 0.0397(18) 0.0006(14) 0.0070(15) 0.0016(14)
C40 0.043(2) 0.0387(19) 0.0418(19) 0.0045(15) 0.0036(16) -0.0033(15)
C41 0.046(2) 0.043(2) 0.047(2) 0.0043(16) -0.0031(17) -0.0056(16)
C42 0.040(2) 0.046(2) 0.065(3) 0.0002(18) 0.0086(18) -0.0058(16)
C43 0.052(2) 0.050(2) 0.049(2) -0.0033(17) 0.0171(19) -0.0045(18)
C44 0.045(2) 0.046(2) 0.042(2) -0.0025(16) 0.0073(16) -0.0040(16)
C45 0.039(2) 0.0343(19) 0.052(2) 0.0015(15) 0.0107(16) 0.0009(15)
C46 0.061(3) 0.039(2) 0.066(3) -0.0019(18) 0.017(2) 0.0027(18)
C47 0.058(3) 0.063(3) 0.085(3) -0.019(2) 0.028(2) -0.005(2)
C48 0.048(3) 0.047(3) 0.120(4) -0.017(3) 0.021(3) 0.0049(19)
C49 0.057(3) 0.042(2) 0.109(4) 0.009(2) 0.009(3) 0.013(2)
C50 0.060(3) 0.046(2) 0.072(3) 0.007(2) 0.012(2) 0.0073(19)
C51 0.069(3) 0.056(3) 0.066(3) -0.005(2) 0.016(2) -0.009(2)
C52 0.065(3) 0.064(3) 0.077(3) -0.007(2) 0.014(2) 0.011(2)
C53 0.060(3) 0.181(6) 0.076(3) -0.039(4) 0.006(3) 0.009(4)
C54 0.067(3) 0.103(4) 0.078(3) -0.031(3) 0.000(3) 0.001(3)

loop_
_atom_type_symbol
_atom_type_description
_atom_type_scat_dispersion_real
_atom_type_scat_dispersion_imag
_atom_type_scat_source
C C 0.0033 0.0016 'International Tables Vol C Tables 4.2.6.8 and 6.1.1.4'
H H 0.0000 0.0000 'International Tables Vol C Tables 4.2.6.8 and 6.1.1.4'
O O 0.0106 0.0060 'International Tables Vol C Tables 4.2.6.8 and 6.1.1.4'
P P 0.1023 0.0942 'International Tables Vol C Tables 4.2.6.8 and 6.1.1.4'
S S 0.1246 0.1234 'International Tables Vol C Tables 4.2.6.8 and 6.1.1.4'
U U -9.6767 9.6646 'International Tables Vol C Tables 4.2.6.8 and 6.1.1.4'

loop_
_geom_angle_atom_site_label_1
_geom_angle_atom_site_label_2
_geom_angle_atom_site_label_3
_geom_angle
O1 U O2 178.82(10)
O1 U C1 89.10(10)
O2 U C1 89.72(9)
O1 U S4 95.18(7)
O2 U S4 85.59(7)
C1 U S4 135.78(6)
O1 U S3 92.38(7)
O2 U S3 88.56(7)
C1 U S3 137.29(6)
S4 U S3 86.59(3)
O1 U S2 92.15(7)
O2 U S2 87.43(7)
C1 U S2 64.43(6)
S4 U S2 158.45(3)
S3 U S2 72.87(2)
O1 U S1 90.25(7)
O2 U S1 89.13(7)
C1 U S1 63.81(6)
S4 U S1 72.15(3)
S3 U S1 158.73(3)
S2 U S1 128.13(2)
P1 S1 U 84.96(4)
P2 S2 U 86.18(3)
P3 S3 U 104.96(4)
P4 S4 U 105.89(4)
C1 P1 C8 113.05(14)
C1 P1 C2 114.68(15)
C8 P1 C2 102.92(14)
C1 P1 S1 103.91(10)
C8 P1 S1 110.76(10)
C2 P1 S1 111.75(13)
C1 P2 C14 113.48(14)
C1 P2 C20 111.15(14)
C14 P2 C20 106.36(15)
C1 P2 S2 104.37(10)
C14 P2 S2 112.05(12)
C20 P2 S2 109.47(10)
C26 P3 C33 109.31(15)
C26 P3 C27 106.96(15)
C33 P3 C27 104.67(15)
C26 P3 S3 119.84(11)
C33 P3 S3 106.10(11)
C27 P3 S3 108.98(11)
C26 P4 C45 106.78(15)
C26 P4 C39 110.83(15)
C45 P4 C39 104.97(15)
C26 P4 S4 119.35(11)
C45 P4 S4 107.49(12)
C39 P4 S4 106.49(11)
C51 O3 C54 106.6(3)
P1 C1 P2 136.90(18)
P1 C1 U 98.77(12)
P2 C1 U 99.90(12)
P1 C1 H1 111.4
P2 C1 H1 107.8
U C1 H1 87.7
C7 C2 C3 120.0(3)
C7 C2 P1 119.9(3)
C3 C2 P1 119.7(3)
C4 C3 C2 118.6(4)
C4 C3 H3 120.7
C2 C3 H3 120.7
C5 C4 C3 120.1(4)
C5 C4 H4 119.9
C3 C4 H4 119.9
C6 C5 C4 121.0(4)
C6 C5 H5 119.5
C4 C5 H5 119.5
C5 C6 C7 119.7(4)
C5 C6 H6 120.2
C7 C6 H6 120.2
C2 C7 C6 120.5(4)
C2 C7 H7 119.7
C6 C7 H7 119.7
C13 C8 C9 118.8(3)
C13 C8 P1 122.1(2)
C9 C8 P1 119.0(2)
C10 C9 C8 119.9(3)
C10 C9 H9 120.0
C8 C9 H9 120.0
C11 C10 C9 120.7(3)
C11 C10 H10 119.7
C9 C10 H10 119.7
C10 C11 C12 120.1(3)
C10 C11 H11 119.9
C12 C11 H11 119.9
C11 C12 C13 119.9(3)
C11 C12 H12 120.1
C13 C12 H12 120.1
C12 C13 C8 120.5(3)
C12 C13 H13 119.7
C8 C13 H13 119.7
C19 C14 C15 119.4(3)
C19 C14 P2 121.2(3)
C15 C14 P2 119.4(3)
C16 C15 C14 119.7(4)
C16 C15 H15 120.1
C14 C15 H15 120.1
C17 C16 C15 120.5(4)
C17 C16 H16 119.7
C15 C16 H16 119.7
C16 C17 C18 120.6(4)
C16 C17 H17 119.7
C18 C17 H17 119.7
C17 C18 C19 119.2(4)
C17 C18 H18 120.4
C19 C18 H18 120.4
C14 C19 C18 120.5(4)
C14 C19 H19 119.8
C18 C19 H19 119.8
C25 C20 C21 118.8(3)
C25 C20 P2 121.7(2)
C21 C20 P2 119.3(2)
C22 C21 C20 120.3(3)
C22 C21 H21 119.9
C20 C21 H21 119.9
C23 C22 C21 120.6(3)
C23 C22 H22 119.7
C21 C22 H22 119.7
C22 C23 C24 119.6(3)
C22 C23 H23 120.2
C24 C23 H23 120.2
C23 C24 C25 120.5(3)
C23 C24 H24 119.8
C25 C24 H24 119.8
C24 C25 C20 120.2(3)
C24 C25 H25 119.9
C20 C25 H25 119.9
P4 C26 P3 121.89(19)
P4 C26 H26 109.1
P3 C26 H26 111.0
C28 C27 C32 118.7(3)
C28 C27 P3 121.6(2)
C32 C27 P3 119.5(3)
C27 C28 C29 120.8(3)
C27 C28 H28 119.6
C29 C28 H28 119.6
C30 C29 C28 119.5(4)
C30 C29 H29 120.2
C28 C29 H29 120.2
C29 C30 C31 120.3(3)
C29 C30 H30 119.9
C31 C30 H30 119.9
C32 C31 C30 120.4(4)
C32 C31 H31 119.8
C30 C31 H31 119.8
C31 C32 C27 120.2(3)
C31 C32 H32 119.9
C27 C32 H32 119.9
C34 C33 C38 119.4(3)
C34 C33 P3 120.6(3)
C38 C33 P3 119.8(3)
C33 C34 C35 120.1(3)
C33 C34 H34 120.0
C35 C34 H34 120.0
C36 C35 C34 120.3(4)
C36 C35 H35 119.8
C34 C35 H35 119.8
C35 C36 C37 120.1(4)
C35 C36 H36 119.9
C37 C36 H36 119.9
C36 C37 C38 120.0(3)
C36 C37 H37 120.0
C38 C37 H37 120.0
C37 C38 C33 120.0(3)
C37 C38 H38 120.0
C33 C38 H38 120.0
C40 C39 C44 118.8(3)
C40 C39 P4 119.4(3)
C44 C39 P4 121.8(2)
C39 C40 C41 120.7(3)
C39 C40 H40 119.6
C41 C40 H40 119.6
C42 C41 C40 120.1(3)
C42 C41 H41 120.0
C40 C41 H41 120.0
C41 C42 C43 119.9(3)
C41 C42 H42 120.1
C43 C42 H42 120.1
C42 C43 C44 120.1(3)
C42 C43 H43 119.9
C44 C43 H43 119.9
C39 C44 C43 120.3(3)
C39 C44 H44 119.8
C43 C44 H44 119.8
C46 C45 C50 117.7(3)
C46 C45 P4 122.8(3)
C50 C45 P4 119.4(3)
C45 C46 C47 120.6(4)
C45 C46 H46 119.7
C47 C46 H46 119.7
C48 C47 C46 119.9(4)
C48 C47 H47 120.0
C46 C47 H47 120.0
C49 C48 C47 120.0(4)
C49 C48 H48 120.0
C47 C48 H48 120.0
C48 C49 C50 120.1(4)
C48 C49 H49 119.9
C50 C49 H49 119.9
C49 C50 C45 121.6(4)
C49 C50 H50 119.2
C45 C50 H50 119.2
O3 C51 C52 107.0(3)
O3 C51 H51A 110.3
C52 C51 H51A 110.3
O3 C51 H51B 110.3
C52 C51 H51B 110.3
H51A C51 H51B 108.6
C51 C52 C53 102.9(4)
C51 C52 H52A 111.2
C53 C52 H52A 111.2
C51 C52 H52B 111.2
C53 C52 H52B 111.2
H52A C52 H52B 109.1
C52 C53 C54 105.8(4)
C52 C53 H53A 110.6
C54 C53 H53A 110.6
C52 C53 H53B 110.6
C54 C53 H53B 110.6
H53A C53 H53B 108.7
O3 C54 C53 107.9(4)
O3 C54 H54A 110.1
C53 C54 H54A 110.1
O3 C54 H54B 110.1
C53 C54 H54B 110.1
H54A C54 H54B 108.4

loop_
_geom_bond_atom_site_label_1
_geom_bond_atom_site_label_2
_geom_bond_distance
U O1 1.767(2)
U O2 1.769(2)
U C1 2.656(3)
U S4 2.8185(9)
U S3 2.8293(8)
U S2 2.9065(8)
U S1 2.9217(8)
S1 P1 2.0021(11)
S2 P2 2.0090(11)
S3 P3 2.0390(12)
S4 P4 2.0270(12)
P1 C1 1.747(3)
P1 C8 1.811(3)
P1 C2 1.812(3)
P2 C1 1.749(3)
P2 C14 1.807(3)
P2 C20 1.811(3)
P3 C26 1.732(3)
P3 C33 1.803(3)
P3 C27 1.816(3)
P4 C26 1.719(3)
P4 C45 1.812(3)
P4 C39 1.821(3)
O3 C51 1.413(5)
O3 C54 1.420(5)
C1 H1 1.0269
C2 C7 1.373(5)
C2 C3 1.407(5)
C3 C4 1.401(5)
C3 H3 0.9300
C4 C5 1.375(7)
C4 H4 0.9300
C5 C6 1.368(7)
C5 H5 0.9300
C6 C7 1.390(5)
C6 H6 0.9300
C7 H7 0.9300
C8 C13 1.387(4)
C8 C9 1.397(4)
C9 C10 1.377(4)
C9 H9 0.9300
C10 C11 1.373(5)
C10 H10 0.9300
C11 C12 1.374(5)
C11 H11 0.9300
C12 C13 1.385(5)
C12 H12 0.9300
C13 H13 0.9300
C14 C19 1.385(5)
C14 C15 1.389(5)
C15 C16 1.384(5)
C15 H15 0.9300
C16 C17 1.369(6)
C16 H16 0.9300
C17 C18 1.379(6)
C17 H17 0.9300
C18 C19 1.393(5)
C18 H18 0.9300
C19 H19 0.9300
C20 C25 1.389(4)
C20 C21 1.394(4)
C21 C22 1.378(5)
C21 H21 0.9300
C22 C23 1.375(5)
C22 H22 0.9300
C23 C24 1.379(5)
C23 H23 0.9300
C24 C25 1.380(4)
C24 H24 0.9300
C25 H25 0.9300
C26 H26 1.0562
C27 C28 1.385(5)
C27 C32 1.392(5)
C28 C29 1.389(5)
C28 H28 0.9300
C29 C30 1.372(5)
C29 H29 0.9300
C30 C31 1.377(5)
C30 H30 0.9300
C31 C32 1.377(5)
C31 H31 0.9300
C32 H32 0.9300
C33 C34 1.388(5)
C33 C38 1.391(4)
C34 C35 1.391(5)
C34 H34 0.9300
C35 C36 1.368(5)
C35 H35 0.9300
C36 C37 1.387(5)
C36 H36 0.9300
C37 C38 1.388(5)
C37 H37 0.9300
C38 H38 0.9300
C39 C40 1.385(4)
C39 C44 1.388(4)
C40 C41 1.388(5)
C40 H40 0.9300
C41 C42 1.377(5)
C41 H41 0.9300
C42 C43 1.380(5)
C42 H42 0.9300
C43 C44 1.392(5)
C43 H43 0.9300
C44 H44 0.9300
C45 C46 1.375(5)
C45 C50 1.382(5)
C46 C47 1.394(5)
C46 H46 0.9300
C47 C48 1.372(6)
C47 H47 0.9300
C48 C49 1.352(6)
C48 H48 0.9300
C49 C50 1.379(5)
C49 H49 0.9300
C50 H50 0.9300
C51 C52 1.483(6)
C51 H51A 0.9700
C51 H51B 0.9700
C52 C53 1.484(6)
C52 H52A 0.9700
C52 H52B 0.9700
C53 C54 1.487(6)
C53 H53A 0.9700
C53 H53B 0.9700
C54 H54A 0.9700
C54 H54B 0.9700
